data_4509843
loop_
_publ_author_name
'Czaun, Miklos'
'Goeppert, Alain'
'Kothandaraman, Jotheeswari'
'May, Robert B.'
'Haiges, Ralf'
'Prakash, G. K. Surya'
'Olah, George A.'

_publ_section_title
;
 Formic Acid As a Hydrogen Storage Medium: Ruthenium-Catalyzed Generation
 of Hydrogen from Formic Acid in Emulsions
;
_journal_issue 1
_journal_name_full 'ACS Catalysis'
_journal_page_first 311
_journal_paper_doi 10.1021/cs4007974
_journal_volume 4
_journal_year 2014
_chemical_formula_moiety 'C30 H14 Na2 O50 Ru12, 6(C18 H15 O P), 2(C7 H8), 4(H2 O)'
_chemical_formula_sum 'C76 H64 Na O30 P3 Ru6'
_chemical_formula_weight 2179.59
_space_group_crystal_system triclinic
_space_group_IT_number 2
_space_group_name_Hall '-P 1'
_space_group_name_H-M_alt 'P -1'
_symmetry_space_group_name_Hall '-P 1'
_symmetry_space_group_name_H-M 'P -1'
_atom_sites_solution_hydrogens mixed
_cell_angle_alpha 101.4600(10)
_cell_angle_beta 113.7560(10)
_cell_angle_gamma 107.5850(10)
_cell_formula_units_Z 2
_cell_length_a 16.3958(9)
_cell_length_b 17.5531(9)
_cell_length_c 17.6055(9)
_cell_measurement_temperature 100.(2)
_cell_volume 4111.9(4)
_computing_cell_refinement 'APEX2 v2013.10-0 (Bruker AXS)'
_computing_data_collection 'Bruker Instrument Service v2012.12.0.3'
_computing_data_reduction 'SAINT V8.34A (Bruker AXS, 2013)'
_computing_structure_refinement 'SHELXL-2013 (Sheldrick, 2013)'
_computing_structure_solution 'SHELXTL XS 2013/1 (Bruker AXS)'
_diffrn_ambient_temperature 100.(2)
_diffrn_measured_fraction_theta_full 0.978
_diffrn_measured_fraction_theta_max 0.978
_diffrn_measurement_device_type 'Bruker APEX II CCD'
_diffrn_measurement_method 'omega- and phi-scans'
_diffrn_radiation_monochromator 'TRIUMPH curved-crystal'
_diffrn_radiation_type 'MoK\a '
_diffrn_radiation_wavelength 0.71073
_diffrn_reflns_av_R_equivalents 0.0275
_diffrn_reflns_av_unetI/netI 0.0260
_diffrn_reflns_limit_h_max 23
_diffrn_reflns_limit_h_min -23
_diffrn_reflns_limit_k_max 24
_diffrn_reflns_limit_k_min -24
_diffrn_reflns_limit_l_max 25
_diffrn_reflns_limit_l_min -25
_diffrn_reflns_number 99952
_diffrn_reflns_theta_full 30.53
_diffrn_reflns_theta_max 30.53
_diffrn_reflns_theta_min 1.31
_diffrn_source 'fine-focus tube'
_exptl_absorpt_coefficient_mu 1.220
_exptl_absorpt_correction_T_max 0.91
_exptl_absorpt_correction_T_min 0.54
_exptl_absorpt_correction_type multi-scan
_exptl_absorpt_process_details 'Bruker SADABS V2012/1'
_exptl_crystal_density_diffrn 1.760
_exptl_crystal_density_method 'not measured'
_exptl_crystal_F_000 2160
_exptl_crystal_size_max 0.574
_exptl_crystal_size_mid 0.080
_exptl_crystal_size_min 0.078
_refine_diff_density_max 2.910
_refine_diff_density_min -1.825
_refine_ls_extinction_method none
_refine_ls_goodness_of_fit_ref 1.084
_refine_ls_hydrogen_treatment constr
_refine_ls_matrix_type full
_refine_ls_number_parameters 1046
_refine_ls_number_reflns 24604
_refine_ls_number_restraints 0
_refine_ls_restrained_S_all 1.084
_refine_ls_R_factor_all 0.0401
_refine_ls_R_factor_gt 0.0289
_refine_ls_shift/su_max 0.002
_refine_ls_shift/su_mean 0.000
_refine_ls_structure_factor_coef Fsqd
_refine_ls_weighting_details 'w=1/[\s^2^(Fo^2^)+(0.0229P)^2^+7.0579P] where P=(Fo^2^+2Fc^2^)/3'
_refine_ls_weighting_scheme calc
_refine_ls_wR_factor_gt 0.0635
_refine_ls_wR_factor_ref 0.0684
_reflns_number_gt 20618
_reflns_number_total 24604
_reflns_threshold_expression 'I > 2\s(I)'
_cod_data_source_file cs4007974_si_002.cif
_cod_data_source_block I
_cod_database_code 4509843

loop_
_space_group_symop_operation_xyz
'x, y, z'
'-x, -y, -z'

loop_
_atom_site_type_symbol
_atom_site_label
_atom_site_fract_x
_atom_site_fract_y
_atom_site_fract_z
_atom_site_U_iso_or_equiv
_atom_site_adp_type
_atom_site_calc_flag
_atom_site_refinement_flags_adp
_atom_site_refinement_flags_posn
_atom_site_occupancy
C C1 0.11877(16) 0.47367(14) 0.34361(15) 0.0143(4) Uani d . . 1
C C2 0.09535(16) 0.33420(14) 0.46010(14) 0.0140(4) Uani d . . 1
C C3 0.23455(15) 0.56021(14) 0.58411(15) 0.0145(4) Uani d . . 1
C C4 0.03461(19) 0.27109(16) 0.16067(17) 0.0217(5) Uani d . . 1
C C5 0.02781(18) 0.17237(15) 0.24873(17) 0.0199(5) Uani d . . 1
C C6 0.26041(18) 0.35560(17) 0.28478(18) 0.0230(5) Uani d . . 1
C C7 0.25013(19) 0.25693(16) 0.37298(17) 0.0215(5) Uani d . . 1
C C8 0.32288(17) 0.47857(15) 0.77318(16) 0.0176(4) Uani d . . 1
C C9 0.21871(17) 0.32087(15) 0.67264(15) 0.0178(4) Uani d . . 1
C C10 0.44333(17) 0.49622(15) 0.67985(17) 0.0185(4) Uani d . . 1
C C11 0.35047(17) 0.33334(15) 0.59174(16) 0.0184(4) Uani d . . 1
C C12 0.28805(18) 0.68635(16) 0.38175(17) 0.0204(5) Uani d . . 1
C C13 0.37400(18) 0.74909(16) 0.55103(17) 0.0221(5) Uani d . . 1
C C14 0.38951(18) 0.56751(17) 0.39797(17) 0.0231(5) Uani d . . 1
C C15 0.46759(18) 0.62393(17) 0.56760(17) 0.0214(5) Uani d . . 1
C C16 0.23694(18) 0.00707(15) 0.69531(15) 0.0193(5) Uani d . . 1
C C17 0.27262(19) 0.09624(16) 0.73327(16) 0.0238(5) Uani d . . 1
H H17 0.299 0.1321 0.7073 0.029 Uiso calc U R 1
C C18 0.2692(2) 0.13212(18) 0.80927(18) 0.0298(6) Uani d . . 1
H H18 0.2908 0.1925 0.8337 0.036 Uiso calc U R 1
C C19 0.2344(2) 0.0801(2) 0.84949(17) 0.0303(6) Uani d . . 1
H H19 0.2323 0.105 0.9013 0.036 Uiso calc U R 1
C C20 0.20283(19) -0.00813(19) 0.81441(17) 0.0258(5) Uani d . . 1
H H20 0.1818 -0.0433 0.8436 0.031 Uiso calc U R 1
C C21 0.20209(19) -0.04485(17) 0.73640(16) 0.0219(5) Uani d . . 1
H H21 0.1778 -0.1055 0.7108 0.026 Uiso calc U R 1
C C22 0.13359(18) -0.03176(15) 0.50423(15) 0.0178(4) Uani d . . 1
C C23 0.12929(19) 0.04763(16) 0.51033(17) 0.0225(5) Uani d . . 1
H H23 0.1745 0.0965 0.5637 0.027 Uiso calc U R 1
C C24 0.0588(2) 0.05468(17) 0.43825(18) 0.0256(5) Uani d . . 1
H H24 0.0562 0.1086 0.4419 0.031 Uiso calc U R 1
C C25 -0.00797(19) -0.01722(18) 0.36079(17) 0.0246(5) Uani d . . 1
H H25 -0.0548 -0.0119 0.3109 0.029 Uiso calc U R 1
C C26 -0.00671(18) -0.09630(17) 0.35576(17) 0.0232(5) Uani d . . 1
H H26 -0.0545 -0.1455 0.3034 0.028 Uiso calc U R 1
C C27 0.06431(18) -0.10430(16) 0.42707(16) 0.0197(5) Uani d . . 1
H H27 0.0656 -0.1586 0.4232 0.024 Uiso calc U R 1
C C28 0.34357(18) 0.01284(15) 0.59652(16) 0.0209(5) Uani d . . 1
C C29 0.3646(2) 0.08541(18) 0.5742(2) 0.0354(7) Uani d . . 1
H H29 0.3171 0.1079 0.5551 0.042 Uiso calc U R 1
C C30 0.4551(2) 0.1248(2) 0.5799(3) 0.0432(8) Uani d . . 1
H H30 0.4696 0.1747 0.5653 0.052 Uiso calc U R 1
C C31 0.5244(2) 0.0923(2) 0.6064(3) 0.0413(8) Uani d . . 1
H H31 0.5861 0.1196 0.6101 0.05 Uiso calc U R 1
C C32 0.5035(3) 0.0202(2) 0.6277(3) 0.0454(8) Uani d . . 1
H H32 0.5509 -0.0026 0.6456 0.054 Uiso calc U R 1
C C33 0.4136(2) -0.0196(2) 0.6231(2) 0.0334(6) Uani d . . 1
H H33 0.3999 -0.0692 0.6382 0.04 Uiso calc U R 1
C C34 0.58179(17) 0.12508(15) -0.03373(15) 0.0172(4) Uani d . . 1
C C35 0.49489(19) 0.07876(17) -0.11557(18) 0.0241(5) Uani d . . 1
H H35 0.459 0.1075 -0.1446 0.029 Uiso calc U R 1
C C36 0.46087(19) -0.00986(17) -0.15462(18) 0.0262(5) Uani d . . 1
H H36 0.4017 -0.0413 -0.2103 0.031 Uiso calc U R 1
C C37 0.5125(2) -0.05214(16) -0.11306(18) 0.0246(5) Uani d . . 1
H H37 0.4897 -0.1123 -0.1406 0.03 Uiso calc U R 1
C C38 0.5978(2) -0.00658(17) -0.03097(19) 0.0269(5) Uani d . . 1
H H38 0.6327 -0.0359 -0.0018 0.032 Uiso calc U R 1
C C39 0.6324(2) 0.08151(17) 0.00886(17) 0.0242(5) Uani d . . 1
H H39 0.6907 0.1123 0.0653 0.029 Uiso calc U R 1
C C40 0.56655(18) 0.25352(14) 0.08396(15) 0.0178(4) Uani d . . 1
C C41 0.46437(19) 0.22462(18) 0.03942(17) 0.0246(5) Uani d . . 1
H H41 0.4284 0.1996 -0.0239 0.029 Uiso calc U R 1
C C42 0.4146(2) 0.23180(19) 0.08605(18) 0.0284(6) Uani d . . 1
H H42 0.345 0.2119 0.055 0.034 Uiso calc U R 1
C C43 0.4673(2) 0.26845(17) 0.17898(18) 0.0261(5) Uani d . . 1
H H43 0.4339 0.2737 0.2116 0.031 Uiso calc U R 1
C C44 0.5685(2) 0.29706(18) 0.22350(17) 0.0282(6) Uani d . . 1
H H44 0.6042 0.3213 0.2868 0.034 Uiso calc U R 1
C C45 0.61891(19) 0.29076(17) 0.17680(17) 0.0241(5) Uani d . . 1
H H45 0.6886 0.3117 0.208 0.029 Uiso calc U R 1
C C46 0.59353(18) 0.28603(15) -0.06024(16) 0.0195(5) Uani d . . 1
C C47 0.5689(2) 0.35453(18) -0.04303(19) 0.0321(6) Uani d . . 1
H H47 0.5655 0.3727 0.0097 0.039 Uiso calc U R 1
C C48 0.5493(3) 0.3963(2) -0.1032(2) 0.0404(8) Uani d . . 1
H H48 0.532 0.4426 -0.0919 0.048 Uiso calc U R 1
C C49 0.5552(3) 0.3699(2) -0.1795(2) 0.0374(7) Uani d . . 1
H H49 0.542 0.3985 -0.2205 0.045 Uiso calc U R 1
C C50 0.5800(3) 0.3028(2) -0.1968(2) 0.0383(7) Uani d . . 1
H H50 0.5843 0.2856 -0.2493 0.046 Uiso calc U R 1
C C51 0.5988(2) 0.26038(19) -0.13766(19) 0.0294(6) Uani d . . 1
H H51 0.6152 0.2137 -0.1499 0.035 Uiso calc U R 1
C C52 0.0934(2) 0.81750(17) 0.2348(2) 0.0291(6) Uani d . . 1
C C53 0.0595(3) 0.8695(2) 0.1934(3) 0.0494(10) Uani d . . 1
H H53 -0.0025 0.846 0.1405 0.059 Uiso calc U R 1
C C54 0.1204(4) 0.9591(3) 0.2324(4) 0.0754(18) Uani d . . 1
H H54 0.0988 0.9964 0.2058 0.091 Uiso calc U R 1
C C55 0.2113(4) 0.9927(2) 0.3089(4) 0.0741(17) Uani d . . 1
H H55 0.2512 1.0528 0.3342 0.089 Uiso calc U R 1
C C56 0.2440(3) 0.9409(2) 0.3483(3) 0.0584(12) Uani d . . 1
H H56 0.3065 0.9647 0.4007 0.07 Uiso calc U R 1
C C57 0.1857(3) 0.85300(18) 0.3116(2) 0.0377(7) Uani d . . 1
H H57 0.2088 0.8166 0.3388 0.045 Uiso calc U R 1
C C58 0.07000(19) 0.64785(16) 0.14814(17) 0.0223(5) Uani d . . 1
C C59 0.1068(2) 0.67891(19) 0.0957(2) 0.0329(6) Uani d . . 1
H H59 0.1068 0.7311 0.0883 0.039 Uiso calc U R 1
C C60 0.1433(2) 0.6332(2) 0.0547(2) 0.0413(8) Uani d . . 1
H H60 0.1674 0.6536 0.0183 0.05 Uiso calc U R 1
C C61 0.1443(2) 0.5579(2) 0.0669(2) 0.0456(9) Uani d . . 1
H H61 0.1699 0.5271 0.0392 0.055 Uiso calc U R 1
C C62 0.1086(3) 0.5273(2) 0.1187(2) 0.0415(8) Uani d . . 1
H H62 0.1098 0.4756 0.1267 0.05 Uiso calc U R 1
C C63 0.0706(2) 0.57172(18) 0.1595(2) 0.0298(6) Uani d . . 1
H H63 0.0455 0.5503 0.1948 0.036 Uiso calc U R 1
C C64 -0.1045(2) 0.67665(18) 0.11955(17) 0.0245(5) Uani d . . 1
C C65 -0.1731(2) 0.66998(18) 0.14776(18) 0.0254(5) Uani d . . 1
H H65 -0.1531 0.6802 0.2089 0.031 Uiso calc U R 1
C C66 -0.2709(2) 0.6485(2) 0.0879(2) 0.0325(6) Uani d . . 1
H H66 -0.3171 0.6443 0.1082 0.039 Uiso calc U R 1
C C67 -0.3002(3) 0.6335(2) -0.0012(2) 0.0428(8) Uani d . . 1
H H67 -0.3666 0.6191 -0.0425 0.051 Uiso calc U R 1
C C68 -0.2326(3) 0.6393(3) -0.0297(2) 0.0643(13) Uani d . . 1
H H68 -0.2529 0.629 -0.0909 0.077 Uiso calc U R 1
C C69 -0.1353(3) 0.6600(3) 0.0294(2) 0.0505(10) Uani d . . 1
H H69 -0.0898 0.6628 0.0084 0.061 Uiso calc U R 1
C C70 0.2287(3) -0.0110(2) 0.1022(3) 0.0497(9) Uani d . . 1
C C71 0.1497(3) -0.0321(3) 0.0179(3) 0.0655(13) Uani d . . 1
H H71 0.1204 -0.0882 -0.0253 0.079 Uiso calc U R 1
C C72 0.1131(4) 0.0264(4) -0.0044(4) 0.0795(16) Uani d . . 1
H H72 0.0603 0.0102 -0.0626 0.095 Uiso calc U R 1
C C73 0.1519(4) 0.1070(4) 0.0565(4) 0.0715(13) Uani d . . 1
H H73 0.1251 0.1464 0.0417 0.086 Uiso calc U R 1
C C74 0.2312(4) 0.1306(3) 0.1403(3) 0.0588(11) Uani d . . 1
H H74 0.2596 0.1869 0.183 0.071 Uiso calc U R 1
C C75 0.2697(3) 0.0720(2) 0.1624(3) 0.0532(10) Uani d . . 1
H H75 0.3248 0.0894 0.2196 0.064 Uiso calc U R 1
C C76 0.2659(4) -0.0753(3) 0.1277(4) 0.0709(14) Uani d . . 1
H H76A 0.3377 -0.0502 0.1544 0.106 Uiso calc U R 1
H H76B 0.2364 -0.1266 0.0744 0.106 Uiso calc U R 1
H H76C 0.2479 -0.0912 0.171 0.106 Uiso calc U R 1
O O1 0.03779(12) 0.40751(10) 0.28779(11) 0.0187(3) Uani d . . 1
O O2 0.19978(12) 0.46308(10) 0.37375(11) 0.0168(3) Uani d . . 1
O O3 0.12201(12) 0.54771(10) 0.36867(11) 0.0158(3) Uani d . . 1
O O4 0.01969(12) 0.29726(11) 0.38275(11) 0.0195(3) Uani d . . 1
O O5 0.18145(12) 0.34784(10) 0.46794(10) 0.0158(3) Uani d . . 1
O O6 0.08870(12) 0.35744(10) 0.52987(10) 0.0157(3) Uani d . . 1
O O7 0.20684(12) 0.53519(10) 0.63630(11) 0.0153(3) Uani d . . 1
O O8 0.28431(12) 0.52674(10) 0.55881(11) 0.0153(3) Uani d . . 1
O O9 0.21668(12) 0.61929(10) 0.55773(11) 0.0155(3) Uani d . . 1
O O10 0.03979(17) 0.26721(15) 0.09707(14) 0.0368(5) Uani d . . 1
O O11 0.03065(16) 0.10692(12) 0.23945(16) 0.0338(5) Uani d . . 1
O O12 0.28250(17) 0.35577(16) 0.23070(15) 0.0376(5) Uani d . . 1
O O13 0.26859(17) 0.19943(13) 0.37642(15) 0.0348(5) Uani d . . 1
O O14 0.39150(14) 0.51212(12) 0.84334(12) 0.0267(4) Uani d . . 1
O O15 0.22297(16) 0.25826(12) 0.68000(14) 0.0288(4) Uani d . . 1
O O16 0.51769(13) 0.53950(12) 0.74311(13) 0.0268(4) Uani d . . 1
O O17 0.36762(15) 0.27561(12) 0.59800(14) 0.0295(4) Uani d . . 1
O O18 0.30953(16) 0.70524(14) 0.33118(14) 0.0327(5) Uani d . . 1
O O19 0.44861(15) 0.80448(13) 0.60441(15) 0.0374(5) Uani d . . 1
O O20 0.41945(16) 0.58033(15) 0.35081(14) 0.0344(5) Uani d . . 1
O O21 0.54575(14) 0.67047(14) 0.62527(13) 0.0311(4) Uani d . . 1
O O22 0.20809(13) -0.13706(10) 0.57531(11) 0.0205(3) Uani d . . 1
O O23 0.73923(12) 0.27743(11) 0.08336(11) 0.0205(3) Uani d . . 1
O O24 0.02437(13) 0.68505(11) 0.28132(11) 0.0207(3) Uani d . . 1
Na Na1 0.03178(7) 0.58955(6) 0.45952(6) 0.01810(18) Uani d . . 1
P P1 0.22851(5) -0.04428(4) 0.59102(4) 0.01688(11) Uani d . . 1
P P2 0.62946(4) 0.23879(4) 0.02276(4) 0.01622(11) Uani d . . 1
P P3 0.02085(5) 0.70464(4) 0.20088(4) 0.01881(12) Uani d . . 1
Ru Ru1 0.02772(2) 0.27883(2) 0.26343(2) 0.01240(4) Uani d . . 1
Ru Ru2 0.22361(2) 0.35187(2) 0.37008(2) 0.01363(4) Uani d . . 1
Ru Ru3 0.21417(2) 0.42119(2) 0.66075(2) 0.01141(3) Uani d . . 1
Ru Ru4 0.32156(2) 0.42571(2) 0.57962(2) 0.01251(4) Uani d . . 1
Ru Ru5 0.25680(2) 0.65775(2) 0.46420(2) 0.01231(4) Uani d . . 1
Ru Ru6 0.34252(2) 0.54963(2) 0.47509(2) 0.01475(4) Uani d . . 1
O O1W -0.13379(12) 0.24188(11) 0.21328(11) 0.0188(3) Uani d . . 1
H H1W -0.1638 0.2549 0.1763 0.023 Uiso d U R 1
H H2W -0.155 0.242 0.2463 0.023 Uiso d U R 1
O O2W 0.09486(11) 0.42886(10) 0.68701(11) 0.0148(3) Uani d . . 1
H H3W 0.0657 0.3924 0.7035 0.018 Uiso d U R 1
H H4W 0.1124 0.4681 0.7225 0.018 Uiso d U R 1
O O3W 0.14390(12) 0.71018(10) 0.45172(11) 0.0150(3) Uani d . . 1
H H5W 0.1232 0.7123 0.4159 0.018 Uiso d U R 1
O O4W 0.04145(12) 0.56389(10) 0.58961(11) 0.0177(3) Uani d . . 1
H H6W 0.0915 0.5647 0.615 0.021 Uiso d U R 1
H H7W 0.033 0.5946 0.6204 0.021 Uiso d U R 1
O O5W 0.87873(13) 0.44064(11) 0.19108(12) 0.0244(4) Uani d . . 1
H H8W 0.8285 0.3967 0.1578 0.029 Uiso d U R 1
H H9W 0.9211 0.4278 0.2138 0.029 Uiso d U R 1
O O6W 0.77686(14) 0.23745(11) 0.31837(12) 0.0230(4) Uani d . . 1
H H10W 0.7777 0.2778 0.3499 0.028 Uiso d U R 1
H H11W 0.7814 0.2098 0.3467 0.028 Uiso d U R 1

loop_
_atom_site_aniso_label
_atom_site_aniso_U_11
_atom_site_aniso_U_22
_atom_site_aniso_U_33
_atom_site_aniso_U_12
_atom_site_aniso_U_13
_atom_site_aniso_U_23
C1 0.0155(10) 0.0128(9) 0.0154(10) 0.0049(8) 0.0094(9) 0.0045(8)
C2 0.0162(10) 0.0116(9) 0.0133(9) 0.0084(8) 0.0048(8) 0.0048(8)
C3 0.0104(9) 0.0120(9) 0.0158(10) 0.0039(8) 0.0027(8) 0.0046(8)
C4 0.0231(12) 0.0182(11) 0.0220(12) 0.0071(9) 0.0112(10) 0.0064(9)
C5 0.0172(11) 0.0176(11) 0.0224(12) 0.0061(9) 0.0091(10) 0.0062(9)
C6 0.0183(11) 0.0263(12) 0.0271(13) 0.0112(10) 0.0111(10) 0.0126(10)
C7 0.0237(12) 0.0218(11) 0.0259(12) 0.0135(10) 0.0147(11) 0.0111(10)
C8 0.0197(11) 0.0156(10) 0.0179(11) 0.0097(9) 0.0082(9) 0.0061(9)
C9 0.0197(11) 0.0183(10) 0.0155(10) 0.0086(9) 0.0084(9) 0.0064(9)
C10 0.0177(11) 0.0148(10) 0.0234(12) 0.0092(9) 0.0092(10) 0.0063(9)
C11 0.0147(10) 0.0169(10) 0.0192(11) 0.0070(9) 0.0057(9) 0.0038(9)
C12 0.0180(11) 0.0189(11) 0.0239(12) 0.0073(9) 0.0110(10) 0.0064(9)
C13 0.0194(11) 0.0176(11) 0.0231(12) 0.0066(9) 0.0076(10) 0.0044(9)
C14 0.0175(11) 0.0270(12) 0.0227(12) 0.0111(10) 0.0089(10) 0.0048(10)
C15 0.0167(11) 0.0300(13) 0.0201(11) 0.0132(10) 0.0096(10) 0.0080(10)
C16 0.0198(11) 0.0186(11) 0.0129(10) 0.0116(9) 0.0015(9) 0.0024(9)
C17 0.0249(12) 0.0204(11) 0.0164(11) 0.0125(10) 0.0013(10) 0.0031(9)
C18 0.0277(14) 0.0267(13) 0.0179(12) 0.0156(11) -0.0010(11) -0.0037(10)
C19 0.0256(13) 0.0417(16) 0.0139(11) 0.0192(12) 0.0024(10) 0.0001(11)
C20 0.0210(12) 0.0374(15) 0.0170(11) 0.0165(11) 0.0052(10) 0.0090(11)
C21 0.0226(12) 0.0241(12) 0.0180(11) 0.0141(10) 0.0060(10) 0.0080(10)
C22 0.0195(11) 0.0189(11) 0.0143(10) 0.0101(9) 0.0064(9) 0.0059(9)
C23 0.0250(12) 0.0185(11) 0.0194(11) 0.0114(10) 0.0060(10) 0.0058(9)
C24 0.0278(13) 0.0249(12) 0.0262(13) 0.0165(11) 0.0105(11) 0.0112(11)
C25 0.0212(12) 0.0364(14) 0.0179(11) 0.0173(11) 0.0068(10) 0.0119(11)
C26 0.0180(11) 0.0255(12) 0.0164(11) 0.0074(10) 0.0045(10) 0.0012(9)
C27 0.0190(11) 0.0192(11) 0.0192(11) 0.0100(9) 0.0077(10) 0.0045(9)
C28 0.0211(11) 0.0162(10) 0.0186(11) 0.0077(9) 0.0062(10) 0.0020(9)
C29 0.0258(14) 0.0229(13) 0.055(2) 0.0106(11) 0.0156(14) 0.0177(13)
C30 0.0313(16) 0.0248(14) 0.070(2) 0.0075(12) 0.0247(17) 0.0191(16)
C31 0.0283(15) 0.0323(16) 0.059(2) 0.0092(13) 0.0230(16) 0.0098(15)
C32 0.0352(17) 0.054(2) 0.064(2) 0.0291(16) 0.0279(18) 0.0314(19)
C33 0.0341(15) 0.0398(16) 0.0426(17) 0.0248(14) 0.0225(14) 0.0245(14)
C34 0.0182(11) 0.0152(10) 0.0158(10) 0.0077(9) 0.0065(9) 0.0043(8)
C35 0.0196(12) 0.0236(12) 0.0232(12) 0.0103(10) 0.0064(10) 0.0044(10)
C36 0.0193(12) 0.0234(12) 0.0235(13) 0.0061(10) 0.0056(10) 0.0007(10)
C37 0.0274(13) 0.0166(11) 0.0253(13) 0.0065(10) 0.0124(11) 0.0050(10)
C38 0.0287(13) 0.0223(12) 0.0280(13) 0.0127(11) 0.0105(11) 0.0110(11)
C39 0.0234(12) 0.0220(12) 0.0205(12) 0.0090(10) 0.0058(10) 0.0069(10)
C40 0.0195(11) 0.0126(10) 0.0151(10) 0.0062(9) 0.0042(9) 0.0032(8)
C41 0.0203(12) 0.0297(13) 0.0155(11) 0.0109(10) 0.0031(10) 0.0050(10)
C42 0.0214(12) 0.0349(14) 0.0218(12) 0.0119(11) 0.0071(11) 0.0053(11)
C43 0.0276(13) 0.0206(12) 0.0245(13) 0.0071(10) 0.0134(11) 0.0017(10)
C44 0.0267(13) 0.0263(13) 0.0153(11) 0.0025(11) 0.0065(11) -0.0013(10)
C45 0.0203(12) 0.0222(12) 0.0175(11) 0.0044(10) 0.0036(10) 0.0039(9)
C46 0.0208(11) 0.0183(11) 0.0167(11) 0.0088(9) 0.0063(9) 0.0072(9)
C47 0.0522(18) 0.0264(13) 0.0219(13) 0.0230(13) 0.0168(13) 0.0105(11)
C48 0.066(2) 0.0340(16) 0.0338(16) 0.0337(17) 0.0241(16) 0.0198(13)
C49 0.0521(19) 0.0398(17) 0.0274(14) 0.0249(15) 0.0172(14) 0.0230(13)
C50 0.057(2) 0.0487(19) 0.0263(14) 0.0303(17) 0.0267(15) 0.0222(14)
C51 0.0399(16) 0.0336(14) 0.0272(13) 0.0233(13) 0.0198(13) 0.0160(12)
C52 0.0428(16) 0.0192(12) 0.0449(17) 0.0156(12) 0.0351(15) 0.0160(12)
C53 0.067(2) 0.0421(18) 0.093(3) 0.0393(18) 0.066(2) 0.046(2)
C54 0.115(4) 0.049(2) 0.163(5) 0.062(3) 0.122(4) 0.073(3)
C55 0.097(4) 0.0228(16) 0.139(5) 0.019(2) 0.099(4) 0.023(2)
C56 0.071(3) 0.0234(15) 0.078(3) -0.0012(16) 0.060(2) -0.0031(17)
C57 0.0481(18) 0.0185(12) 0.0489(19) 0.0045(12) 0.0369(17) 0.0038(12)
C58 0.0215(12) 0.0208(11) 0.0242(12) 0.0084(10) 0.0128(10) 0.0053(10)
C59 0.0360(16) 0.0293(14) 0.0364(16) 0.0111(12) 0.0241(14) 0.0088(12)
C60 0.0363(17) 0.0438(18) 0.0414(18) 0.0114(14) 0.0270(15) 0.0033(15)
C61 0.0333(16) 0.0466(19) 0.048(2) 0.0192(15) 0.0198(16) -0.0032(16)
C62 0.0393(17) 0.0298(15) 0.0480(19) 0.0205(14) 0.0156(16) 0.0043(14)
C63 0.0272(13) 0.0255(13) 0.0325(15) 0.0123(11) 0.0114(12) 0.0082(11)
C64 0.0304(13) 0.0308(13) 0.0226(12) 0.0186(11) 0.0150(11) 0.0167(11)
C65 0.0269(13) 0.0303(13) 0.0214(12) 0.0137(11) 0.0120(11) 0.0116(11)
C66 0.0277(14) 0.0351(15) 0.0345(15) 0.0158(12) 0.0113(13) 0.0175(13)
C67 0.0360(17) 0.050(2) 0.0320(16) 0.0231(16) 0.0034(14) 0.0179(15)
C68 0.062(3) 0.119(4) 0.0239(16) 0.054(3) 0.0168(18) 0.036(2)
C69 0.054(2) 0.094(3) 0.0295(16) 0.046(2) 0.0270(17) 0.0362(19)
C70 0.052(2) 0.0436(19) 0.058(2) 0.0089(17) 0.043(2) 0.0113(17)
C71 0.046(2) 0.058(3) 0.058(3) 0.003(2) 0.027(2) -0.015(2)
C72 0.052(3) 0.105(4) 0.064(3) 0.035(3) 0.022(2) 0.011(3)
C73 0.075(3) 0.089(4) 0.085(4) 0.048(3) 0.056(3) 0.039(3)
C74 0.076(3) 0.039(2) 0.066(3) 0.010(2) 0.052(3) 0.0142(19)
C75 0.053(2) 0.046(2) 0.044(2) -0.0005(17) 0.0282(19) 0.0092(17)
C76 0.092(4) 0.067(3) 0.097(4) 0.038(3) 0.076(3) 0.042(3)
O1 0.0166(8) 0.0111(7) 0.0211(8) 0.0060(6) 0.0047(7) 0.0022(6)
O2 0.0156(7) 0.0114(7) 0.0187(8) 0.0068(6) 0.0046(7) 0.0034(6)
O3 0.0144(7) 0.0108(7) 0.0185(8) 0.0055(6) 0.0057(6) 0.0036(6)
O4 0.0166(8) 0.0247(9) 0.0127(7) 0.0076(7) 0.0056(7) 0.0038(7)
O5 0.0150(7) 0.0180(8) 0.0129(7) 0.0089(6) 0.0052(6) 0.0038(6)
O6 0.0139(7) 0.0179(8) 0.0111(7) 0.0061(6) 0.0041(6) 0.0031(6)
O7 0.0176(8) 0.0150(7) 0.0165(7) 0.0092(6) 0.0087(7) 0.0080(6)
O8 0.0196(8) 0.0154(7) 0.0167(7) 0.0118(6) 0.0099(7) 0.0080(6)
O9 0.0184(8) 0.0140(7) 0.0184(8) 0.0096(6) 0.0098(7) 0.0085(6)
O10 0.0443(13) 0.0417(12) 0.0241(10) 0.0127(10) 0.0208(10) 0.0117(9)
O11 0.0346(11) 0.0182(9) 0.0519(13) 0.0157(8) 0.0208(10) 0.0136(9)
O12 0.0384(12) 0.0574(14) 0.0365(12) 0.0252(11) 0.0278(11) 0.0270(11)
O13 0.0446(12) 0.0266(10) 0.0467(13) 0.0257(10) 0.0253(11) 0.0165(9)
O14 0.0222(9) 0.0286(10) 0.0163(8) 0.0105(8) 0.0009(7) 0.0031(7)
O15 0.0415(11) 0.0200(9) 0.0367(11) 0.0188(9) 0.0231(10) 0.0160(8)
O16 0.0169(8) 0.0206(9) 0.0279(10) 0.0050(7) 0.0035(8) 0.0013(8)
O17 0.0308(10) 0.0201(9) 0.0360(11) 0.0169(8) 0.0112(9) 0.0096(8)
O18 0.0381(11) 0.0353(11) 0.0373(11) 0.0139(9) 0.0286(10) 0.0185(9)
O19 0.0220(10) 0.0234(10) 0.0403(12) 0.0010(8) 0.0043(9) -0.0012(9)
O20 0.0321(11) 0.0469(13) 0.0338(11) 0.0176(10) 0.0248(10) 0.0138(10)
O21 0.0166(9) 0.0401(11) 0.0247(10) 0.0084(8) 0.0061(8) 0.0039(9)
O22 0.0270(9) 0.0130(7) 0.0192(8) 0.0107(7) 0.0083(7) 0.0053(6)
O23 0.0154(8) 0.0169(8) 0.0191(8) 0.0044(6) 0.0020(7) 0.0056(7)
O24 0.0202(8) 0.0224(8) 0.0164(8) 0.0056(7) 0.0080(7) 0.0089(7)
Na1 0.0155(4) 0.0175(4) 0.0199(5) 0.0060(4) 0.0068(4) 0.0099(4)
P1 0.0198(3) 0.0123(2) 0.0146(3) 0.0085(2) 0.0045(2) 0.0036(2)
P2 0.0156(3) 0.0144(3) 0.0130(3) 0.0062(2) 0.0027(2) 0.0041(2)
P3 0.0239(3) 0.0183(3) 0.0210(3) 0.0104(2) 0.0144(3) 0.0108(2)
Ru1 0.01272(8) 0.01070(7) 0.01167(8) 0.00531(6) 0.00461(6) 0.00271(6)
Ru2 0.01226(8) 0.01261(8) 0.01704(8) 0.00660(6) 0.00693(7) 0.00607(6)
Ru3 0.01232(8) 0.01096(7) 0.01091(7) 0.00594(6) 0.00482(6) 0.00442(6)
Ru4 0.01230(8) 0.01121(7) 0.01470(8) 0.00633(6) 0.00643(7) 0.00450(6)
Ru5 0.01186(8) 0.01019(7) 0.01458(8) 0.00476(6) 0.00644(7) 0.00411(6)
Ru6 0.01288(8) 0.01683(8) 0.01479(8) 0.00878(7) 0.00615(7) 0.00400(7)
O1W 0.0141(7) 0.0248(8) 0.0162(8) 0.0086(7) 0.0051(7) 0.0094(7)
O2W 0.0152(7) 0.0127(7) 0.0158(7) 0.0055(6) 0.0079(6) 0.0042(6)
O3W 0.0163(7) 0.0138(7) 0.0151(7) 0.0080(6) 0.0064(6) 0.0065(6)
O4W 0.0164(8) 0.0176(8) 0.0189(8) 0.0096(6) 0.0075(7) 0.0054(6)
O5W 0.0181(8) 0.0176(8) 0.0238(9) 0.0082(7) 0.0016(7) -0.0003(7)
O6W 0.0333(10) 0.0215(8) 0.0227(9) 0.0167(8) 0.0162(8) 0.0113(7)

loop_
_atom_type_symbol
_atom_type_description
_atom_type_scat_dispersion_real
_atom_type_scat_dispersion_imag
_atom_type_scat_source
C C 0.0033 0.0016 'International Tables Vol C Tables 4.2.6.8 and 6.1.1.4'
H H 0.0000 0.0000 'International Tables Vol C Tables 4.2.6.8 and 6.1.1.4'
O O 0.0106 0.0060 'International Tables Vol C Tables 4.2.6.8 and 6.1.1.4'
Na Na 0.0362 0.0249 'International Tables Vol C Tables 4.2.6.8 and 6.1.1.4'
P P 0.1023 0.0942 'International Tables Vol C Tables 4.2.6.8 and 6.1.1.4'
Ru Ru -1.2594 0.8363 'International Tables Vol C Tables 4.2.6.8 and 6.1.1.4'

loop_
_geom_angle_atom_site_label_1
_geom_angle_atom_site_label_2
_geom_angle_atom_site_label_3
_geom_angle_site_symmetry_1
_geom_angle_site_symmetry_3
_geom_angle
O3 C1 O1 . . 122.1(2)
O3 C1 O2 . . 120.0(2)
O1 C1 O2 . . 117.9(2)
O4 C2 O6 . . 121.6(2)
O4 C2 O5 . . 119.0(2)
O6 C2 O5 . . 119.43(19)
O7 C3 O9 . . 121.5(2)
O7 C3 O8 . . 119.31(19)
O9 C3 O8 . . 119.2(2)
O10 C4 Ru1 . . 179.2(3)
O11 C5 Ru1 . . 177.8(2)
O12 C6 Ru2 . . 178.3(2)
O13 C7 Ru2 . . 178.4(3)
O14 C8 Ru3 . . 177.8(2)
O15 C9 Ru3 . . 178.9(2)
O16 C10 Ru4 . . 178.4(2)
O17 C11 Ru4 . . 179.1(2)
O18 C12 Ru5 . . 178.7(3)
O19 C13 Ru5 . . 177.7(2)
O20 C14 Ru6 . . 178.7(2)
O21 C15 Ru6 . . 179.8(3)
C17 C16 C21 . . 119.6(2)
C17 C16 P1 . . 121.9(2)
C21 C16 P1 . . 118.49(18)
C18 C17 C16 . . 119.7(3)
C18 C17 H17 . . 120.2
C16 C17 H17 . . 120.2
C19 C18 C17 . . 120.3(3)
C19 C18 H18 . . 119.9
C17 C18 H18 . . 119.9
C20 C19 C18 . . 120.4(3)
C20 C19 H19 . . 119.8
C18 C19 H19 . . 119.8
C19 C20 C21 . . 119.7(3)
C19 C20 H20 . . 120.2
C21 C20 H20 . . 120.2
C20 C21 C16 . . 120.3(2)
C20 C21 H21 . . 119.8
C16 C21 H21 . . 119.8
C27 C22 C23 . . 119.9(2)
C27 C22 P1 . . 117.58(18)
C23 C22 P1 . . 122.52(18)
C24 C23 C22 . . 119.9(2)
C24 C23 H23 . . 120.1
C22 C23 H23 . . 120.1
C23 C24 C25 . . 119.8(2)
C23 C24 H24 . . 120.1
C25 C24 H24 . . 120.1
C26 C25 C24 . . 120.5(2)
C26 C25 H25 . . 119.7
C24 C25 H25 . . 119.7
C25 C26 C27 . . 120.3(2)
C25 C26 H26 . . 119.8
C27 C26 H26 . . 119.8
C26 C27 C22 . . 119.5(2)
C26 C27 H27 . . 120.3
C22 C27 H27 . . 120.3
C33 C28 C29 . . 119.1(3)
C33 C28 P1 . . 117.0(2)
C29 C28 P1 . . 123.9(2)
C30 C29 C28 . . 119.8(3)
C30 C29 H29 . . 120.1
C28 C29 H29 . . 120.1
C31 C30 C29 . . 120.8(3)
C31 C30 H30 . . 119.6
C29 C30 H30 . . 119.6
C32 C31 C30 . . 119.6(3)
C32 C31 H31 . . 120.2
C30 C31 H31 . . 120.2
C31 C32 C33 . . 120.4(3)
C31 C32 H32 . . 119.8
C33 C32 H32 . . 119.8
C32 C33 C28 . . 120.3(3)
C32 C33 H33 . . 119.8
C28 C33 H33 . . 119.8
C39 C34 C35 . . 119.3(2)
C39 C34 P2 . . 117.76(18)
C35 C34 P2 . . 122.91(18)
C36 C35 C34 . . 119.8(2)
C36 C35 H35 . . 120.1
C34 C35 H35 . . 120.1
C37 C36 C35 . . 120.5(2)
C37 C36 H36 . . 119.7
C35 C36 H36 . . 119.7
C36 C37 C38 . . 119.8(2)
C36 C37 H37 . . 120.1
C38 C37 H37 . . 120.1
C37 C38 C39 . . 120.4(2)
C37 C38 H38 . . 119.8
C39 C38 H38 . . 119.8
C38 C39 C34 . . 120.2(2)
C38 C39 H39 . . 119.9
C34 C39 H39 . . 119.9
C45 C40 C41 . . 119.2(2)
C45 C40 P2 . . 120.27(19)
C41 C40 P2 . . 120.51(18)
C42 C41 C40 . . 121.1(2)
C42 C41 H41 . . 119.5
C40 C41 H41 . . 119.5
C41 C42 C43 . . 119.5(3)
C41 C42 H42 . . 120.3
C43 C42 H42 . . 120.3
C44 C43 C42 . . 119.8(3)
C44 C43 H43 . . 120.1
C42 C43 H43 . . 120.1
C43 C44 C45 . . 120.9(2)
C43 C44 H44 . . 119.5
C45 C44 H44 . . 119.5
C44 C45 C40 . . 119.6(2)
C44 C45 H45 . . 120.2
C40 C45 H45 . . 120.2
C51 C46 C47 . . 119.4(2)
C51 C46 P2 . . 120.81(19)
C47 C46 P2 . . 119.53(19)
C48 C47 C46 . . 120.0(3)
C48 C47 H47 . . 120.0
C46 C47 H47 . . 120.0
C49 C48 C47 . . 119.6(3)
C49 C48 H48 . . 120.2
C47 C48 H48 . . 120.2
C50 C49 C48 . . 120.9(3)
C50 C49 H49 . . 119.6
C48 C49 H49 . . 119.6
C49 C50 C51 . . 119.9(3)
C49 C50 H50 . . 120.1
C51 C50 H50 . . 120.1
C50 C51 C46 . . 120.3(3)
C50 C51 H51 . . 119.9
C46 C51 H51 . . 119.9
C53 C52 C57 . . 120.3(3)
C53 C52 P3 . . 123.7(3)
C57 C52 P3 . . 115.8(2)
C52 C53 C54 . . 117.9(4)
C52 C53 H53 . . 121.1
C54 C53 H53 . . 121.1
C55 C54 C53 . . 120.6(4)
C55 C54 H54 . . 119.7
C53 C54 H54 . . 119.7
C56 C55 C54 . . 120.9(4)
C56 C55 H55 . . 119.5
C54 C55 H55 . . 119.5
C55 C56 C57 . . 119.6(5)
C55 C56 H56 . . 120.2
C57 C56 H56 . . 120.2
C56 C57 C52 . . 120.6(4)
C56 C57 H57 . . 119.7
C52 C57 H57 . . 119.7
C63 C58 C59 . . 120.0(3)
C63 C58 P3 . . 119.1(2)
C59 C58 P3 . . 120.9(2)
C60 C59 C58 . . 119.8(3)
C60 C59 H59 . . 120.1
C58 C59 H59 . . 120.1
C61 C60 C59 . . 119.8(3)
C61 C60 H60 . . 120.1
C59 C60 H60 . . 120.1
C62 C61 C60 . . 120.6(3)
C62 C61 H61 . . 119.7
C60 C61 H61 . . 119.7
C61 C62 C63 . . 120.5(3)
C61 C62 H62 . . 119.8
C63 C62 H62 . . 119.8
C58 C63 C62 . . 119.3(3)
C58 C63 H63 . . 120.3
C62 C63 H63 . . 120.3
C65 C64 C69 . . 118.8(3)
C65 C64 P3 . . 118.6(2)
C69 C64 P3 . . 122.6(2)
C64 C65 C66 . . 121.1(3)
C64 C65 H65 . . 119.5
C66 C65 H65 . . 119.5
C67 C66 C65 . . 119.5(3)
C67 C66 H66 . . 120.2
C65 C66 H66 . . 120.2
C68 C67 C66 . . 119.6(3)
C68 C67 H67 . . 120.2
C66 C67 H67 . . 120.2
C67 C68 C69 . . 121.1(3)
C67 C68 H68 . . 119.4
C69 C68 H68 . . 119.4
C68 C69 C64 . . 119.8(3)
C68 C69 H69 . . 120.1
C64 C69 H69 . . 120.1
C75 C70 C71 . . 116.8(4)
C75 C70 C76 . . 121.2(4)
C71 C70 C76 . . 122.1(4)
C72 C71 C70 . . 122.0(4)
C72 C71 H71 . . 119.0
C70 C71 H71 . . 119.0
C73 C72 C71 . . 120.7(5)
C73 C72 H72 . . 119.7
C71 C72 H72 . . 119.7
C72 C73 C74 . . 119.0(5)
C72 C73 H73 . . 120.5
C74 C73 H73 . . 120.5
C73 C74 C75 . . 120.4(4)
C73 C74 H74 . . 119.8
C75 C74 H74 . . 119.8
C70 C75 C74 . . 121.2(4)
C70 C75 H75 . . 119.4
C74 C75 H75 . . 119.4
C70 C76 H76A . . 109.5
C70 C76 H76B . . 109.5
H76A C76 H76B . . 109.5
C70 C76 H76C . . 109.5
H76A C76 H76C . . 109.5
H76B C76 H76C . . 109.5
C1 O1 Ru1 . . 122.05(14)
C1 O2 Ru6 . . 129.76(14)
C1 O2 Ru2 . . 131.36(14)
Ru6 O2 Ru2 . . 96.20(6)
C1 O3 Ru5 . . 122.13(14)
C1 O3 Na1 . . 123.63(14)
Ru5 O3 Na1 . . 90.68(6)
C2 O4 Ru1 . . 123.13(15)
C2 O5 Ru4 . . 128.88(14)
C2 O5 Ru2 . . 128.24(14)
Ru4 O5 Ru2 . . 97.15(7)
C2 O6 Ru3 . . 122.70(14)
C2 O6 Na1 . 2_566 125.69(14)
Ru3 O6 Na1 . 2_566 104.12(7)
C3 O7 Ru3 . . 120.64(14)
C3 O8 Ru6 . . 131.14(14)
C3 O8 Ru4 . . 131.36(14)
Ru6 O8 Ru4 . . 97.33(6)
C3 O9 Ru5 . . 121.82(14)
C3 O9 Na1 . . 118.16(13)
Ru5 O9 Na1 . . 92.72(6)
O4W Na1 O4W . 2_566 76.57(7)
O4W Na1 O3W . . 127.46(7)
O4W Na1 O3W 2_566 . 143.68(7)
O4W Na1 O2W . 2_566 138.52(7)
O4W Na1 O2W 2_566 2_566 86.28(6)
O3W Na1 O2W . 2_566 87.75(6)
O4W Na1 O6 . 2_566 82.32(6)
O4W Na1 O6 2_566 2_566 108.72(7)
O3W Na1 O6 . 2_566 101.95(6)
O2W Na1 O6 2_566 2_566 67.75(6)
O4W Na1 O9 . . 75.12(6)
O4W Na1 O9 2_566 . 98.94(6)
O3W Na1 O9 . . 67.97(6)
O2W Na1 O9 2_566 . 145.64(7)
O6 Na1 O9 2_566 . 138.92(7)
O4W Na1 O3 . . 127.57(6)
O4W Na1 O3 2_566 . 78.63(6)
O3W Na1 O3 . . 65.12(5)
O2W Na1 O3 2_566 . 84.01(6)
O6 Na1 O3 2_566 . 149.81(6)
O9 Na1 O3 . . 64.14(5)
O4W Na1 Ru5 . . 113.31(5)
O4W Na1 Ru5 2_566 . 109.03(5)
O3W Na1 Ru5 . . 40.23(4)
O2W Na1 Ru5 2_566 . 107.93(5)
O6 Na1 Ru5 2_566 . 141.58(5)
O9 Na1 Ru5 . . 38.24(4)
O3 Na1 Ru5 . . 37.96(4)
O4W Na1 Ru3 . 2_566 104.68(5)
O4W Na1 Ru3 2_566 2_566 88.44(5)
O3W Na1 Ru3 . 2_566 107.20(5)
O2W Na1 Ru3 2_566 2_566 36.47(4)
O6 Na1 Ru3 2_566 2_566 34.62(4)
O9 Na1 Ru3 . 2_566 172.28(5)
O3 Na1 Ru3 . 2_566 120.04(5)
Ru5 Na1 Ru3 . 2_566 140.78(3)
O4W Na1 Na1 . 2_566 38.47(4)
O4W Na1 Na1 2_566 2_566 38.10(4)
O3W Na1 Na1 . 2_566 154.31(6)
O2W Na1 Na1 2_566 2_566 115.71(6)
O6 Na1 Na1 2_566 2_566 96.92(5)
O9 Na1 Na1 . 2_566 86.36(5)
O3 Na1 Na1 . 2_566 105.11(5)
Ru5 Na1 Na1 . 2_566 117.36(4)
Ru3 Na1 Na1 2_566 2_566 98.24(3)
O4W Na1 H5W . . 138.9
O4W Na1 H5W 2_566 . 139.2
O3W Na1 H5W . . 12.3
O2W Na1 H5W 2_566 . 75.5
O6 Na1 H5W 2_566 . 97.8
O9 Na1 H5W . . 78.8
O3 Na1 H5W . . 63.6
Ru5 Na1 H5W . . 46.9
Ru3 Na1 H5W 2_566 . 97.1
Na1 Na1 H5W 2_566 . 164.2
O22 P1 C22 . . 112.18(11)
O22 P1 C28 . . 110.59(11)
C22 P1 C28 . . 107.91(12)
O22 P1 C16 . . 110.62(11)
C22 P1 C16 . . 107.53(11)
C28 P1 C16 . . 107.84(12)
O23 P2 C34 . . 110.85(11)
O23 P2 C40 . . 111.64(11)
C34 P2 C40 . . 106.87(11)
O23 P2 C46 . . 112.83(11)
C34 P2 C46 . . 108.21(11)
C40 P2 C46 . . 106.13(11)
O24 P3 C58 . . 112.75(12)
O24 P3 C52 . . 109.14(12)
C58 P3 C52 . . 107.31(12)
O24 P3 C64 . . 110.17(11)
C58 P3 C64 . . 108.24(12)
C52 P3 C64 . . 109.13(14)
C5 Ru1 C4 . . 87.96(11)
C5 Ru1 O4 . . 96.50(9)
C4 Ru1 O4 . . 175.54(9)
C5 Ru1 O1 . . 176.14(9)
C4 Ru1 O1 . . 93.04(9)
O4 Ru1 O1 . . 82.52(7)
C5 Ru1 O1W . . 99.68(9)
C4 Ru1 O1W . . 101.81(9)
O4 Ru1 O1W . . 77.45(6)
O1 Ru1 O1W . . 83.77(6)
C5 Ru1 Ru2 . . 89.62(8)
C4 Ru1 Ru2 . . 94.12(8)
O4 Ru1 Ru2 . . 85.98(5)
O1 Ru1 Ru2 . . 86.59(4)
O1W Ru1 Ru2 . . 161.76(4)
C6 Ru2 C7 . . 87.90(11)
C6 Ru2 O2 . . 93.33(9)
C7 Ru2 O2 . . 176.96(10)
C6 Ru2 O5 . . 179.89(9)
C7 Ru2 O5 . . 92.20(9)
O2 Ru2 O5 . . 86.57(6)
C6 Ru2 Ru1 . . 98.76(8)
C7 Ru2 Ru1 . . 101.85(8)
O2 Ru2 Ru1 . . 80.72(4)
O5 Ru2 Ru1 . . 81.25(4)
C6 Ru2 Ru6 . . 93.02(8)
C7 Ru2 Ru6 . . 135.35(8)
O2 Ru2 Ru6 . . 41.84(4)
O5 Ru2 Ru6 . . 86.88(4)
Ru1 Ru2 Ru6 . . 121.993(8)
C6 Ru2 Ru4 . . 138.61(8)
C7 Ru2 Ru4 . . 91.04(8)
O2 Ru2 Ru4 . . 86.20(5)
O5 Ru2 Ru4 . . 41.36(4)
Ru1 Ru2 Ru4 . . 121.837(8)
Ru6 Ru2 Ru4 . . 60.178(6)
C9 Ru3 C8 . . 87.62(10)
C9 Ru3 O6 . . 93.68(9)
C8 Ru3 O6 . . 178.65(8)
C9 Ru3 O7 . . 175.51(8)
C8 Ru3 O7 . . 95.61(8)
O6 Ru3 O7 . . 83.08(6)
C9 Ru3 O2W . . 104.56(8)
C8 Ru3 O2W . . 101.73(8)
O6 Ru3 O2W . . 78.27(6)
O7 Ru3 O2W . . 77.89(6)
C9 Ru3 Ru4 . . 89.78(7)
C8 Ru3 Ru4 . . 93.63(7)
O6 Ru3 Ru4 . . 86.04(4)
O7 Ru3 Ru4 . . 86.90(4)
O2W Ru3 Ru4 . . 159.26(4)
C9 Ru3 Na1 . 2_566 115.54(8)
C8 Ru3 Na1 . 2_566 138.25(7)
O6 Ru3 Na1 . 2_566 41.26(5)
O7 Ru3 Na1 . 2_566 63.77(5)
O2W Ru3 Na1 . 2_566 41.09(4)
Ru4 Ru3 Na1 . 2_566 119.088(17)
C11 Ru4 C10 . . 87.91(10)
C11 Ru4 O8 . . 177.05(9)
C10 Ru4 O8 . . 94.67(8)
C11 Ru4 O5 . . 93.31(8)
C10 Ru4 O5 . . 178.10(9)
O8 Ru4 O5 . . 84.15(6)
C11 Ru4 Ru3 . . 100.62(8)
C10 Ru4 Ru3 . . 97.05(8)
O8 Ru4 Ru3 . . 80.51(4)
O5 Ru4 Ru3 . . 81.31(4)
C11 Ru4 Ru6 . . 137.16(8)
C10 Ru4 Ru6 . . 93.79(7)
O8 Ru4 Ru6 . . 41.33(4)
O5 Ru4 Ru6 . . 86.30(5)
Ru3 Ru4 Ru6 . . 121.525(8)
C11 Ru4 Ru2 . . 93.34(8)
C10 Ru4 Ru2 . . 139.92(8)
O8 Ru4 Ru2 . . 83.77(4)
O5 Ru4 Ru2 . . 41.49(4)
Ru3 Ru4 Ru2 . . 121.902(8)
Ru6 Ru4 Ru2 . . 59.379(6)
C12 Ru5 C13 . . 87.47(11)
C12 Ru5 O3 . . 95.29(9)
C13 Ru5 O3 . . 176.62(9)
C12 Ru5 O9 . . 177.88(9)
C13 Ru5 O9 . . 94.44(9)
O3 Ru5 O9 . . 82.77(6)
C12 Ru5 O3W . . 100.85(9)
C13 Ru5 O3W . . 103.25(9)
O3 Ru5 O3W . . 78.18(6)
O9 Ru5 O3W . . 79.60(6)
C12 Ru5 Ru6 . . 92.51(8)
C13 Ru5 Ru6 . . 91.47(8)
O3 Ru5 Ru6 . . 86.47(4)
O9 Ru5 Ru6 . . 86.55(4)
O3W Ru5 Ru6 . . 160.42(4)
C12 Ru5 Na1 . . 130.10(8)
C13 Ru5 Na1 . . 127.77(8)
O3 Ru5 Na1 . . 51.36(5)
O9 Ru5 Na1 . . 49.04(5)
O3W Ru5 Na1 . . 43.74(4)
Ru6 Ru5 Na1 . . 116.770(17)
C14 Ru6 C15 . . 87.54(11)
C14 Ru6 O2 . . 94.56(9)
C15 Ru6 O2 . . 177.67(9)
C14 Ru6 O8 . . 178.02(9)
C15 Ru6 O8 . . 94.43(9)
O2 Ru6 O8 . . 83.46(7)
C14 Ru6 Ru5 . . 98.40(8)
C15 Ru6 Ru5 . . 99.62(8)
O2 Ru6 Ru5 . . 81.07(4)
O8 Ru6 Ru5 . . 81.13(4)
C14 Ru6 Ru2 . . 94.01(8)
C15 Ru6 Ru2 . . 136.98(8)
O2 Ru6 Ru2 . . 41.96(4)
O8 Ru6 Ru2 . . 84.65(4)
Ru5 Ru6 Ru2 . . 122.503(9)
C14 Ru6 Ru4 . . 138.88(8)
C15 Ru6 Ru4 . . 91.27(8)
O2 Ru6 Ru4 . . 86.49(5)
O8 Ru6 Ru4 . . 41.34(4)
Ru5 Ru6 Ru4 . . 122.240(9)
Ru2 Ru6 Ru4 . . 60.443(7)
Ru1 O1W H1W . . 121.5
Ru1 O1W H2W . . 120.9
H1W O1W H2W . . 107.9
Ru3 O2W Na1 . 2_566 102.44(6)
Ru3 O2W H3W . . 121.8
Na1 O2W H3W 2_566 . 105.6
Ru3 O2W H4W . . 111.2
Na1 O2W H4W 2_566 . 115.5
H3W O2W H4W . . 100.9
Ru5 O3W Na1 . . 96.03(6)
Ru5 O3W H5W . . 113.2
Na1 O3W H5W . . 108.2
Na1 O4W Na1 . 2_566 103.43(7)
Na1 O4W H6W . . 106.4
Na1 O4W H6W 2_566 . 89.7
Na1 O4W H7W . . 117.0
Na1 O4W H7W 2_566 . 125.6
H6W O4W H7W . . 110.2
H8W O5W H9W . . 108.0
H10W O6W H11W . . 101.0

loop_
_geom_bond_atom_site_label_1
_geom_bond_atom_site_label_2
_geom_bond_site_symmetry_2
_geom_bond_distance
C1 O3 . 1.264(3)
C1 O1 . 1.281(3)
C1 O2 . 1.304(3)
C2 O4 . 1.271(3)
C2 O6 . 1.274(3)
C2 O5 . 1.302(3)
C3 O7 . 1.273(3)
C3 O9 . 1.281(3)
C3 O8 . 1.299(3)
C4 O10 . 1.147(3)
C4 Ru1 . 1.839(3)
C5 O11 . 1.146(3)
C5 Ru1 . 1.836(2)
C6 O12 . 1.147(3)
C6 Ru2 . 1.836(3)
C7 O13 . 1.144(3)
C7 Ru2 . 1.850(2)
C8 O14 . 1.153(3)
C8 Ru3 . 1.841(2)
C9 O15 . 1.151(3)
C9 Ru3 . 1.834(2)
C10 O16 . 1.146(3)
C10 Ru4 . 1.853(2)
C11 O17 . 1.144(3)
C11 Ru4 . 1.849(2)
C12 O18 . 1.152(3)
C12 Ru5 . 1.832(3)
C13 O19 . 1.147(3)
C13 Ru5 . 1.843(2)
C14 O20 . 1.147(3)
C14 Ru6 . 1.844(3)
C15 O21 . 1.153(3)
C15 Ru6 . 1.846(3)
C16 C17 . 1.398(3)
C16 C21 . 1.400(4)
C16 P1 . 1.807(2)
C17 C18 . 1.392(4)
C17 H17 . 0.95
C18 C19 . 1.389(4)
C18 H18 . 0.95
C19 C20 . 1.387(4)
C19 H19 . 0.95
C20 C21 . 1.390(4)
C20 H20 . 0.95
C21 H21 . 0.95
C22 C27 . 1.397(3)
C22 C23 . 1.402(3)
C22 P1 . 1.797(2)
C23 C24 . 1.389(3)
C23 H23 . 0.95
C24 C25 . 1.389(4)
C24 H24 . 0.95
C25 C26 . 1.380(4)
C25 H25 . 0.95
C26 C27 . 1.394(3)
C26 H26 . 0.95
C27 H27 . 0.95
C28 C33 . 1.389(4)
C28 C29 . 1.393(4)
C28 P1 . 1.801(3)
C29 C30 . 1.387(4)
C29 H29 . 0.95
C30 C31 . 1.379(5)
C30 H30 . 0.95
C31 C32 . 1.374(5)
C31 H31 . 0.95
C32 C33 . 1.388(4)
C32 H32 . 0.95
C33 H33 . 0.95
C34 C39 . 1.395(3)
C34 C35 . 1.396(3)
C34 P2 . 1.796(2)
C35 C36 . 1.395(4)
C35 H35 . 0.95
C36 C37 . 1.378(4)
C36 H36 . 0.95
C37 C38 . 1.386(4)
C37 H37 . 0.95
C38 C39 . 1.387(4)
C38 H38 . 0.95
C39 H39 . 0.95
C40 C45 . 1.394(3)
C40 C41 . 1.396(3)
C40 P2 . 1.799(3)
C41 C42 . 1.385(4)
C41 H41 . 0.95
C42 C43 . 1.394(4)
C42 H42 . 0.95
C43 C44 . 1.382(4)
C43 H43 . 0.95
C44 C45 . 1.392(4)
C44 H44 . 0.95
C45 H45 . 0.95
C46 C51 . 1.393(4)
C46 C47 . 1.396(4)
C46 P2 . 1.804(2)
C47 C48 . 1.393(4)
C47 H47 . 0.95
C48 C49 . 1.383(4)
C48 H48 . 0.95
C49 C50 . 1.376(5)
C49 H49 . 0.95
C50 C51 . 1.387(4)
C50 H50 . 0.95
C51 H51 . 0.95
C52 C53 . 1.385(4)
C52 C57 . 1.398(5)
C52 P3 . 1.797(3)
C53 C54 . 1.418(6)
C53 H53 . 0.95
C54 C55 . 1.384(8)
C54 H54 . 0.95
C55 C56 . 1.356(7)
C55 H55 . 0.95
C56 C57 . 1.388(4)
C56 H56 . 0.95
C57 H57 . 0.95
C58 C63 . 1.393(4)
C58 C59 . 1.401(4)
C58 P3 . 1.796(3)
C59 C60 . 1.390(4)
C59 H59 . 0.95
C60 C61 . 1.384(5)
C60 H60 . 0.95
C61 C62 . 1.379(5)
C61 H61 . 0.95
C62 C63 . 1.393(4)
C62 H62 . 0.95
C63 H63 . 0.95
C64 C65 . 1.385(4)
C64 C69 . 1.393(4)
C64 P3 . 1.804(3)
C65 C66 . 1.392(4)
C65 H65 . 0.95
C66 C67 . 1.384(4)
C66 H66 . 0.95
C67 C68 . 1.374(6)
C67 H67 . 0.95
C68 C69 . 1.386(5)
C68 H68 . 0.95
C69 H69 . 0.95
C70 C75 . 1.385(5)
C70 C71 . 1.401(6)
C70 C76 . 1.497(6)
C71 C72 . 1.382(7)
C71 H71 . 0.95
C72 C73 . 1.364(7)
C72 H72 . 0.95
C73 C74 . 1.388(7)
C73 H73 . 0.95
C74 C75 . 1.401(6)
C74 H74 . 0.95
C75 H75 . 0.95
C76 H76A . 0.98
C76 H76B . 0.98
C76 H76C . 0.98
O1 Ru1 . 2.1553(16)
O2 Ru6 . 2.0925(16)
O2 Ru2 . 2.0971(16)
O3 Ru5 . 2.1398(16)
O3 Na1 . 2.7170(19)
O4 Ru1 . 2.1244(17)
O5 Ru4 . 2.0993(16)
O5 Ru2 . 2.1045(16)
O6 Ru3 . 2.1352(16)
O6 Na1 2_566 2.4783(19)
O7 Ru3 . 2.1563(15)
O8 Ru6 . 2.0933(16)
O8 Ru4 . 2.0939(15)
O9 Ru5 . 2.1555(16)
O9 Na1 . 2.6295(19)
O22 P1 . 1.5027(17)
O23 P2 . 1.5050(17)
O24 P3 . 1.5054(18)
Na1 O4W . 2.3736(19)
Na1 O4W 2_566 2.3933(19)
Na1 O3W . 2.4183(18)
Na1 O2W 2_566 2.4532(18)
Na1 O6 2_566 2.4783(19)
Na1 Ru5 . 3.4783(10)
Na1 Ru3 2_566 3.6447(10)
Na1 Na1 2_566 3.7416(18)
Na1 H5W . 2.6668
Ru1 O1W . 2.2503(16)
Ru1 Ru2 . 2.6797(3)
Ru2 Ru6 . 3.1185(3)
Ru2 Ru4 . 3.1522(3)
Ru3 O2W . 2.2185(16)
Ru3 Ru4 . 2.6710(3)
Ru3 Na1 2_566 3.6447(10)
Ru4 Ru6 . 3.1439(3)
Ru5 O3W . 2.2591(16)
Ru5 Ru6 . 2.6746(3)
O1W H1W . 0.7671
O1W H2W . 0.7884
O2W Na1 2_566 2.4532(18)
O2W H3W . 0.8511
O2W H4W . 0.7155
O3W H5W . 0.5986
O4W Na1 2_566 2.3932(19)
O4W H6W . 0.7538
O4W H7W . 0.7703
O5W H8W . 0.815
O5W H9W . 0.775
O6W H10W . 0.801
O6W H11W . 0.76

loop_
_geom_torsion_atom_site_label_1
_geom_torsion_atom_site_label_2
_geom_torsion_atom_site_label_3
_geom_torsion_atom_site_label_4
_geom_torsion_site_symmetry_4
_geom_torsion
C21 C16 C17 C18 . -2.7(4)
P1 C16 C17 C18 . 174.09(19)
C16 C17 C18 C19 . 2.7(4)
C17 C18 C19 C20 . 0.0(4)
C18 C19 C20 C21 . -2.7(4)
C19 C20 C21 C16 . 2.7(4)
C17 C16 C21 C20 . 0.0(4)
P1 C16 C21 C20 . -176.89(19)
C27 C22 C23 C24 . -2.7(4)
P1 C22 C23 C24 . 175.0(2)
C22 C23 C24 C25 . 0.7(4)
C23 C24 C25 C26 . 2.0(4)
C24 C25 C26 C27 . -2.8(4)
C25 C26 C27 C22 . 0.8(4)
C23 C22 C27 C26 . 1.9(4)
P1 C22 C27 C26 . -175.84(19)
C33 C28 C29 C30 . -0.9(5)
P1 C28 C29 C30 . -179.5(3)
C28 C29 C30 C31 . 0.8(6)
C29 C30 C31 C32 . -0.1(6)
C30 C31 C32 C33 . -0.5(6)
C31 C32 C33 C28 . 0.3(6)
C29 C28 C33 C32 . 0.3(5)
P1 C28 C33 C32 . 179.1(3)
C39 C34 C35 C36 . -1.4(4)
P2 C34 C35 C36 . -178.4(2)
C34 C35 C36 C37 . -0.1(4)
C35 C36 C37 C38 . 1.3(4)
C36 C37 C38 C39 . -1.1(4)
C37 C38 C39 C34 . -0.4(4)
C35 C34 C39 C38 . 1.6(4)
P2 C34 C39 C38 . 178.8(2)
C45 C40 C41 C42 . -0.5(4)
P2 C40 C41 C42 . 176.8(2)
C40 C41 C42 C43 . 0.0(4)
C41 C42 C43 C44 . -0.1(4)
C42 C43 C44 C45 . 0.8(4)
C43 C44 C45 C40 . -1.3(4)
C41 C40 C45 C44 . 1.2(4)
P2 C40 C45 C44 . -176.2(2)
C51 C46 C47 C48 . 0.3(5)
P2 C46 C47 C48 . 174.5(3)
C46 C47 C48 C49 . -0.5(5)
C47 C48 C49 C50 . 0.1(6)
C48 C49 C50 C51 . 0.5(6)
C49 C50 C51 C46 . -0.7(5)
C47 C46 C51 C50 . 0.3(4)
P2 C46 C51 C50 . -173.8(3)
C57 C52 C53 C54 . -1.3(5)
P3 C52 C53 C54 . 173.6(3)
C52 C53 C54 C55 . 0.7(5)
C53 C54 C55 C56 . -0.1(6)
C54 C55 C56 C57 . -0.1(6)
C55 C56 C57 C52 . -0.5(5)
C53 C52 C57 C56 . 1.2(4)
P3 C52 C57 C56 . -174.1(2)
C63 C58 C59 C60 . 0.5(4)
P3 C58 C59 C60 . -179.2(2)
C58 C59 C60 C61 . -0.9(5)
C59 C60 C61 C62 . 0.6(5)
C60 C61 C62 C63 . 0.1(5)
C59 C58 C63 C62 . 0.3(4)
P3 C58 C63 C62 . 179.9(2)
C61 C62 C63 C58 . -0.6(5)
C69 C64 C65 C66 . -1.1(4)
P3 C64 C65 C66 . -180.0(2)
C64 C65 C66 C67 . 0.1(5)
C65 C66 C67 C68 . 0.4(5)
C66 C67 C68 C69 . 0.1(7)
C67 C68 C69 C64 . -1.1(7)
C65 C64 C69 C68 . 1.6(6)
P3 C64 C69 C68 . -179.6(3)
C75 C70 C71 C72 . -0.8(6)
C76 C70 C71 C72 . 177.5(4)
C70 C71 C72 C73 . -1.4(8)
C71 C72 C73 C74 . 2.3(8)
C72 C73 C74 C75 . -1.0(7)
C71 C70 C75 C74 . 2.1(5)
C76 C70 C75 C74 . -176.3(3)
C73 C74 C75 C70 . -1.3(6)
O3 C1 O1 Ru1 . -168.44(16)
O2 C1 O1 Ru1 . 12.5(3)
O3 C1 O2 Ru6 . 9.0(3)
O1 C1 O2 Ru6 . -171.95(15)
O3 C1 O2 Ru2 . 165.88(15)
O1 C1 O2 Ru2 . -15.1(3)
O1 C1 O3 Ru5 . 178.55(16)
O2 C1 O3 Ru5 . -2.4(3)
O1 C1 O3 Na1 . 62.8(3)
O2 C1 O3 Na1 . -118.20(19)
O6 C2 O4 Ru1 . 167.81(15)
O5 C2 O4 Ru1 . -12.8(3)
O4 C2 O5 Ru4 . 167.42(15)
O6 C2 O5 Ru4 . -13.1(3)
O4 C2 O5 Ru2 . 20.4(3)
O6 C2 O5 Ru2 . -160.21(15)
O4 C2 O6 Ru3 . -179.12(15)
O5 C2 O6 Ru3 . 1.5(3)
O4 C2 O6 Na1 2_566 -34.2(3)
O5 C2 O6 Na1 2_566 146.36(15)
O9 C3 O7 Ru3 . 168.89(15)
O8 C3 O7 Ru3 . -12.9(3)
O7 C3 O8 Ru6 . 180.00(14)
O9 C3 O8 Ru6 . -1.8(3)
O7 C3 O8 Ru4 . 6.0(3)
O9 C3 O8 Ru4 . -175.77(14)
O7 C3 O9 Ru5 . -176.88(15)
O8 C3 O9 Ru5 . 4.9(3)
O7 C3 O9 Na1 . -63.6(2)
O8 C3 O9 Na1 . 118.23(18)
C27 C22 P1 O22 . -11.3(2)
C23 C22 P1 O22 . 171.0(2)
C27 C22 P1 C28 . 110.7(2)
C23 C22 P1 C28 . -67.0(2)
C27 C22 P1 C16 . -133.2(2)
C23 C22 P1 C16 . 49.1(2)
C33 C28 P1 O22 . -26.0(3)
C29 C28 P1 O22 . 152.7(2)
C33 C28 P1 C22 . -149.1(2)
C29 C28 P1 C22 . 29.6(3)
C33 C28 P1 C16 . 95.1(2)
C29 C28 P1 C16 . -86.3(3)
C17 C16 P1 O22 . 168.33(19)
C21 C16 P1 O22 . -14.8(2)
C17 C16 P1 C22 . -68.9(2)
C21 C16 P1 C22 . 108.0(2)
C17 C16 P1 C28 . 47.3(2)
C21 C16 P1 C28 . -135.86(19)
C39 C34 P2 O23 . 28.3(2)
C35 C34 P2 O23 . -154.6(2)
C39 C34 P2 C40 . -93.6(2)
C35 C34 P2 C40 . 83.5(2)
C39 C34 P2 C46 . 152.5(2)
C35 C34 P2 C46 . -30.4(2)
C45 C40 P2 O23 . -4.7(2)
C41 C40 P2 O23 . 177.95(19)
C45 C40 P2 C34 . 116.6(2)
C41 C40 P2 C34 . -60.7(2)
C45 C40 P2 C46 . -128.0(2)
C41 C40 P2 C46 . 54.6(2)
C51 C46 P2 O23 . 80.7(2)
C47 C46 P2 O23 . -93.4(2)
C51 C46 P2 C34 . -42.4(3)
C47 C46 P2 C34 . 143.6(2)
C51 C46 P2 C40 . -156.8(2)
C47 C46 P2 C40 . 29.2(3)
C63 C58 P3 O24 . 24.2(3)
C59 C58 P3 O24 . -156.1(2)
C63 C58 P3 C52 . 144.4(2)
C59 C58 P3 C52 . -35.9(3)
C63 C58 P3 C64 . -97.9(2)
C59 C58 P3 C64 . 81.7(2)
C53 C52 P3 O24 . -129.7(3)
C57 C52 P3 O24 . 45.5(2)
C53 C52 P3 C58 . 107.9(3)
C57 C52 P3 C58 . -77.0(2)
C53 C52 P3 C64 . -9.2(3)
C57 C52 P3 C64 . 165.9(2)
C65 C64 P3 O24 . 21.0(3)
C69 C64 P3 O24 . -157.8(3)
C65 C64 P3 C58 . 144.7(2)
C69 C64 P3 C58 . -34.1(3)
C65 C64 P3 C52 . -98.8(2)
C69 C64 P3 C52 . 82.4(3)
